data_7711028
loop_
_publ_author_name
'Ruiz, Javier'
'Mateo, Mar\'ia A.'

_publ_section_title
;
 First synthesis of an isocyanide-functionalized imidazolium salt and
 transition metal complexes thereof
;
_journal_name_full 'Dalton Transactions'
_journal_paper_doi 10.1039/D2DT02119F
_journal_year 2022
_chemical_formula_moiety 'C24 H17 Au Cl Mn N5 O3, F6 P, C H2 Cl2'
_chemical_formula_sum 'C25 H19 Au Cl3 F6 Mn N5 O3 P'
_chemical_formula_weight 940.68
_chemical_name_common MAM0524
_space_group_crystal_system monoclinic
_space_group_IT_number 14
_space_group_name_Hall '-P 2ybc'
_space_group_name_H-M_alt 'P 1 21/c 1'
_atom_sites_solution_hydrogens geom
_atom_sites_solution_primary dual
_atom_sites_solution_secondary difmap
_audit_update_record
;
2022-06-14 deposited with the CCDC.	2022-08-18 downloaded from the CCDC.
;
_cell_angle_alpha 90
_cell_angle_beta 95.545(2)
_cell_angle_gamma 90
_cell_formula_units_Z 4
_cell_length_a 9.4325(4)
_cell_length_b 17.6857(7)
_cell_length_c 18.8379(7)
_cell_measurement_reflns_used 9924
_cell_measurement_temperature 100.(2)
_cell_measurement_theta_max 32.7145
_cell_measurement_theta_min 2.4561
_cell_volume 3127.8(2)
_computing_cell_refinement 'SAINT V8.40B (Bruker Nano, Inc., 2019)'
_computing_data_collection 'Bruker APEX3 software'
_computing_data_reduction 'SAINT V8.40B (Bruker Nano, Inc., 2019)'
_computing_molecular_graphics 'ORTEP 2014.1 (Farrugia, 2012)'
_computing_publication_material 'IUCr Journals printCIF'
_computing_structure_refinement 'SHELXL-2018/3 (Sheldrick, 2018)'
_computing_structure_solution 'SHELXT 2018/2 (Sheldrick, 2015)'
_diffrn_ambient_temperature 100.(2)
_diffrn_detector_area_resol_mean 7.3910
_diffrn_measured_fraction_theta_full 0.999
_diffrn_measured_fraction_theta_max 0.999
_diffrn_measurement_device '\k--geometry diffractometer'
_diffrn_measurement_device_type 'Bruker D8 VENTURE PHOTON-III C14'
_diffrn_measurement_method '\f or \w oscillation scans'
_diffrn_radiation_monochromator 'multilayer mirror'
_diffrn_radiation_type 'Mo K\a'
_diffrn_radiation_wavelength 0.71073
_diffrn_reflns_av_R_equivalents 0.0558
_diffrn_reflns_av_unetI/netI 0.0237
_diffrn_reflns_limit_h_max 14
_diffrn_reflns_limit_h_min -14
_diffrn_reflns_limit_k_max 27
_diffrn_reflns_limit_k_min -27
_diffrn_reflns_limit_l_max 28
_diffrn_reflns_limit_l_min -29
_diffrn_reflns_number 194813
_diffrn_reflns_theta_full 25.24
_diffrn_reflns_theta_max 33.27
_diffrn_reflns_theta_min 2.17
_diffrn_source 'microfocus sealed tube'
_diffrn_source_type 'Incoatec I\mS 3.0'
_diffrn_source_voltage 50
_exptl_absorpt_coefficient_mu 5.469
_exptl_absorpt_correction_T_max 0.79
_exptl_absorpt_correction_T_min 0.37
_exptl_absorpt_correction_type 'Numerical Mu From Formula'
_exptl_absorpt_process_details
;
SADABS-2016/2 - Bruker AXS area detector scaling and absorption correction
;
_exptl_crystal_colour 'clear yellow'
_exptl_crystal_density_diffrn 1.998
_exptl_crystal_density_method 'not measured'
_exptl_crystal_description prism
_exptl_crystal_F_000 1808
_exptl_crystal_size_max 0.235
_exptl_crystal_size_mid 0.097
_exptl_crystal_size_min 0.045
_refine_diff_density_max 2.952
_refine_diff_density_min -0.852
_refine_ls_extinction_method none
_refine_ls_goodness_of_fit_ref 1.095
_refine_ls_hydrogen_treatment constr
_refine_ls_matrix_type full
_refine_ls_number_parameters 407
_refine_ls_number_reflns 12026
_refine_ls_number_restraints 0
_refine_ls_restrained_S_all 1.095
_refine_ls_R_factor_all 0.0444
_refine_ls_R_factor_gt 0.0344
_refine_ls_shift/su_max 0.001
_refine_ls_shift/su_mean 0.000
_refine_ls_structure_factor_coef Fsqd
_refine_ls_weighting_details 'w=1/[\s^2^(Fo^2^)+(0.0460P)^2^+5.1467P] where P=(Fo^2^+2Fc^2^)/3'
_refine_ls_weighting_scheme calc
_refine_ls_wR_factor_gt 0.0861
_refine_ls_wR_factor_ref 0.0909
_reflns_Friedel_coverage 0.000
_reflns_number_gt 10235
_reflns_number_total 12026
_reflns_threshold_expression 'I > 2\s(I)'
_cod_data_source_file d2dt02119f2.cif
_cod_data_source_block 21RPA002
_cod_database_code 7711028

loop_
_space_group_symop_operation_xyz
'x, y, z'
'-x, y+1/2, -z+1/2'
'-x, -y, -z'
'x, -y-1/2, z-1/2'

loop_
_atom_site_type_symbol
_atom_site_label
_atom_site_fract_x
_atom_site_fract_y
_atom_site_fract_z
_atom_site_U_iso_or_equiv
_atom_site_adp_type
_atom_site_calc_flag
_atom_site_refinement_flags_adp
_atom_site_refinement_flags_occupancy
_atom_site_refinement_flags_posn
_atom_site_occupancy
_atom_site_disorder_assembly
_atom_site_disorder_group
Au Au1 0.50789(2) 0.42141(2) 0.04607(2) 0.02073(4) Uani d . . . 1 . .
Cl Cl1 0.74033(8) 0.43852(5) 0.09242(5) 0.02899(15) Uani d . . . 1 . .
N N1 0.1895(3) 0.42638(14) 0.04125(14) 0.0201(4) Uani d . . . 1 . .
C C2 0.3055(3) 0.40411(17) 0.00878(16) 0.0220(5) Uani d . . . 1 . .
N N3 0.2518(3) 0.36888(16) -0.05074(15) 0.0264(5) Uani d . . . 1 . .
C C4 0.1041(4) 0.3700(2) -0.05693(19) 0.0291(6) Uani d . . . 1 . .
H H4 0.042431 0.349682 -0.095045 0.035 Uiso calc U . R 1 . .
C C5 0.0646(3) 0.40543(18) 0.00129(18) 0.0250(6) Uani d . . . 1 . .
H H5 -0.029893 0.41427 0.012691 0.03 Uiso calc U . R 1 . .
C C3 0.3382(4) 0.3374(2) -0.1037(2) 0.0391(8) Uani d . . . 1 . .
H H3A 0.292669 0.291483 -0.12416 0.059 Uiso calc U . R 1 . .
H H3B 0.433106 0.324899 -0.08084 0.059 Uiso calc U . R 1 . .
H H3C 0.346919 0.374573 -0.141553 0.059 Uiso calc U . R 1 . .
C C11 0.1978(3) 0.46814(16) 0.10632(15) 0.0185(5) Uani d . . . 1 . .
C C12 0.2755(3) 0.53491(17) 0.11174(16) 0.0226(5) Uani d . . . 1 . .
H H12 0.319452 0.553314 0.071852 0.027 Uiso calc U . R 1 . .
C C13 0.2888(3) 0.57445(16) 0.17511(16) 0.0221(5) Uani d . . . 1 . .
H H13 0.341208 0.620367 0.179537 0.027 Uiso calc U . R 1 . .
C C14 0.2235(3) 0.54534(16) 0.23257(15) 0.0194(5) Uani d . . . 1 . .
C C15 0.1415(3) 0.48055(17) 0.22687(16) 0.0226(5) Uani d . . . 1 . .
H H15 0.095753 0.462813 0.266428 0.027 Uiso calc U . R 1 . .
C C16 0.1270(3) 0.44174(17) 0.16270(17) 0.0226(5) Uani d . . . 1 . .
H H16 0.069331 0.397671 0.157324 0.027 Uiso calc U . R 1 . .
N N2 0.2415(3) 0.58390(14) 0.29739(14) 0.0211(5) Uani d . . . 1 . .
C C1 0.2584(3) 0.61878(16) 0.34890(15) 0.0195(5) Uani d . . . 1 . .
Mn Mn1 0.27395(5) 0.68589(3) 0.43043(2) 0.01927(8) Uani d . . . 1 . .
N N21 0.4113(3) 0.74364(15) 0.37246(14) 0.0223(5) Uani d . . . 1 . .
C C22 0.5515(3) 0.72631(19) 0.38574(18) 0.0267(6) Uani d . . . 1 . .
C C23 0.6528(4) 0.7561(2) 0.3435(2) 0.0379(9) Uani d . . . 1 . .
H H23 0.750617 0.743696 0.353627 0.046 Uiso calc U . R 1 . .
C C24 0.6107(4) 0.8032(2) 0.2875(2) 0.0420(9) Uani d . . . 1 . .
H H24 0.678438 0.823278 0.258415 0.05 Uiso calc U . R 1 . .
C C25 0.4701(4) 0.8207(2) 0.2744(2) 0.0353(8) Uani d . . . 1 . .
H H25 0.438535 0.853221 0.235957 0.042 Uiso calc U . R 1 . .
C C26 0.3724(4) 0.79045(19) 0.31792(18) 0.0280(6) Uani d . . . 1 . .
H H26 0.274695 0.803506 0.308554 0.034 Uiso calc U . R 1 . .
N N31 0.4675(3) 0.64419(17) 0.47231(16) 0.0296(6) Uani d . . . 1 . .
C C32 0.5834(3) 0.6734(2) 0.4441(2) 0.0305(7) Uani d . . . 1 . .
C C33 0.7212(4) 0.6525(3) 0.4700(3) 0.0475(11) Uani d . . . 1 . .
H H33 0.800889 0.672528 0.449152 0.057 Uiso calc U . R 1 . .
C C34 0.7405(6) 0.6030(3) 0.5257(3) 0.0574(14) Uani d . . . 1 . .
H H34 0.834009 0.588126 0.543514 0.069 Uiso calc U . R 1 . .
C C35 0.6241(6) 0.5746(3) 0.5562(3) 0.0570(14) Uani d . . . 1 . .
H H35 0.63593 0.54129 0.595919 0.068 Uiso calc U . R 1 . .
C C36 0.4885(5) 0.5962(2) 0.5268(2) 0.0417(9) Uani d . . . 1 . .
H H36 0.407784 0.575774 0.546498 0.05 Uiso calc U . R 1 . .
C C41 0.2836(4) 0.75477(19) 0.50629(18) 0.0281(6) Uani d . . . 1 . .
O O42 0.2861(3) 0.79471(15) 0.55226(15) 0.0404(7) Uani d . . . 1 . .
C C51 0.1672(4) 0.61882(19) 0.47517(19) 0.0301(7) Uani d . . . 1 . .
O O52 0.1009(4) 0.57297(16) 0.49880(19) 0.0495(9) Uani d . . . 1 . .
C C61 0.1116(3) 0.73241(18) 0.39437(18) 0.0255(6) Uani d . . . 1 . .
O O62 0.0069(3) 0.76054(15) 0.37493(17) 0.0381(6) Uani d . . . 1 . .
P P1 -0.04667(10) 0.31930(5) 0.33650(5) 0.02835(17) Uani d . . . 1 . .
F F1 -0.0936(3) 0.23602(14) 0.31193(14) 0.0454(6) Uani d . . . 1 . .
F F2 0.1138(3) 0.30239(17) 0.32090(14) 0.0470(6) Uani d . . . 1 . .
F F3 -0.0012(3) 0.40403(13) 0.36030(12) 0.0345(5) Uani d . . . 1 . .
F F4 -0.2067(2) 0.33852(14) 0.35244(13) 0.0401(5) Uani d . . . 1 . .
F F5 -0.0122(3) 0.29113(13) 0.41699(12) 0.0364(5) Uani d . . . 1 . .
F F6 -0.0810(3) 0.34959(14) 0.25631(11) 0.0382(5) Uani d . . . 1 . .
C C71 0.7656(5) 0.5171(3) 0.2807(3) 0.0505(11) Uani d . . . 1 . .
H H71A 0.815013 0.481119 0.314897 0.061 Uiso calc U . R 1 . .
H H71B 0.760765 0.494034 0.232615 0.061 Uiso calc U . R 1 . .
Cl Cl72 0.59136(12) 0.53247(8) 0.30391(10) 0.0656(4) Uani d . . . 1 . .
Cl Cl73 0.86410(12) 0.60172(7) 0.28086(8) 0.0556(3) Uani d . . . 1 . .

loop_
_atom_site_aniso_label
_atom_site_aniso_U_11
_atom_site_aniso_U_22
_atom_site_aniso_U_33
_atom_site_aniso_U_12
_atom_site_aniso_U_13
_atom_site_aniso_U_23
Au1 0.02044(5) 0.02069(6) 0.02181(6) 0.00169(4) 0.00588(4) 0.00052(4)
Cl1 0.0222(3) 0.0327(4) 0.0323(4) 0.0008(3) 0.0037(3) 0.0044(3)
N1 0.0189(10) 0.0214(11) 0.0201(11) -0.0020(8) 0.0023(8) -0.0035(8)
C2 0.0256(13) 0.0185(12) 0.0226(13) 0.0008(10) 0.0063(10) -0.0018(10)
N3 0.0302(13) 0.0256(13) 0.0240(12) 0.0019(10) 0.0057(10) -0.0068(10)
C4 0.0290(15) 0.0273(15) 0.0306(16) -0.0031(12) 0.0006(12) -0.0082(12)
C5 0.0212(13) 0.0256(14) 0.0282(15) -0.0027(10) 0.0018(11) -0.0063(11)
C3 0.0396(19) 0.046(2) 0.0328(18) 0.0008(16) 0.0078(15) -0.0177(16)
C11 0.0177(11) 0.0193(12) 0.0189(12) -0.0003(9) 0.0027(9) -0.0019(9)
C12 0.0272(14) 0.0210(13) 0.0204(12) -0.0039(10) 0.0062(10) -0.0008(10)
C13 0.0251(13) 0.0206(13) 0.0211(13) -0.0059(10) 0.0044(10) -0.0023(10)
C14 0.0194(12) 0.0203(12) 0.0189(12) 0.0003(9) 0.0035(9) -0.0031(9)
C15 0.0259(13) 0.0217(13) 0.0214(13) -0.0042(10) 0.0077(10) -0.0016(10)
C16 0.0225(13) 0.0205(12) 0.0257(14) -0.0048(10) 0.0072(10) -0.0042(10)
N2 0.0206(11) 0.0227(12) 0.0201(11) -0.0014(9) 0.0027(8) -0.0020(9)
C1 0.0170(11) 0.0197(12) 0.0221(12) -0.0002(9) 0.0043(9) 0.0001(9)
Mn1 0.01947(18) 0.01953(19) 0.01944(19) -0.00118(15) 0.00506(14) -0.00289(15)
N21 0.0181(10) 0.0228(11) 0.0264(12) -0.0026(9) 0.0050(9) -0.0061(9)
C22 0.0175(12) 0.0297(15) 0.0331(16) -0.0020(11) 0.0029(11) -0.0120(12)
C23 0.0196(14) 0.043(2) 0.053(2) -0.0065(13) 0.0110(14) -0.0183(17)
C24 0.039(2) 0.044(2) 0.047(2) -0.0152(17) 0.0221(17) -0.0085(18)
C25 0.0401(19) 0.0322(17) 0.0358(18) -0.0079(14) 0.0150(15) 0.0022(14)
C26 0.0294(15) 0.0258(14) 0.0298(15) -0.0019(12) 0.0087(12) 0.0007(12)
N31 0.0334(14) 0.0259(13) 0.0277(13) 0.0025(11) -0.0061(11) -0.0027(10)
C32 0.0217(14) 0.0308(16) 0.0374(18) 0.0026(12) -0.0056(12) -0.0108(13)
C33 0.0281(18) 0.051(3) 0.060(3) 0.0095(17) -0.0107(17) -0.007(2)
C34 0.044(2) 0.053(3) 0.069(3) 0.008(2) -0.026(2) -0.002(2)
C35 0.068(3) 0.041(2) 0.055(3) 0.010(2) -0.028(3) 0.002(2)
C36 0.050(2) 0.038(2) 0.0345(19) -0.0006(17) -0.0106(17) 0.0039(16)
C41 0.0354(16) 0.0249(14) 0.0257(14) -0.0074(12) 0.0108(12) -0.0026(11)
O42 0.0598(18) 0.0294(13) 0.0353(14) -0.0162(12) 0.0213(13) -0.0103(11)
C51 0.0377(17) 0.0246(15) 0.0299(16) -0.0028(13) 0.0123(13) -0.0058(12)
O52 0.069(2) 0.0328(15) 0.0526(19) -0.0168(14) 0.0349(17) -0.0064(12)
C61 0.0207(13) 0.0234(14) 0.0337(16) -0.0039(10) 0.0092(11) -0.0045(12)
O62 0.0204(11) 0.0307(13) 0.0641(19) 0.0018(9) 0.0083(11) 0.0028(12)
P1 0.0293(4) 0.0298(4) 0.0264(4) -0.0011(3) 0.0052(3) 0.0049(3)
F1 0.0611(16) 0.0325(12) 0.0428(13) -0.0081(11) 0.0053(11) -0.0022(10)
F2 0.0340(12) 0.0622(17) 0.0465(14) 0.0081(11) 0.0123(10) -0.0049(12)
F3 0.0417(12) 0.0331(10) 0.0286(10) -0.0053(9) 0.0022(9) 0.0055(8)
F4 0.0300(11) 0.0456(13) 0.0456(13) -0.0002(9) 0.0085(9) 0.0106(10)
F5 0.0463(13) 0.0333(11) 0.0298(10) 0.0056(9) 0.0042(9) 0.0086(8)
F6 0.0449(13) 0.0448(13) 0.0240(10) -0.0150(10) -0.0008(9) 0.0065(9)
C71 0.041(2) 0.039(2) 0.071(3) 0.0096(18) 0.001(2) -0.012(2)
Cl72 0.0317(5) 0.0530(7) 0.1111(12) 0.0035(5) 0.0027(6) -0.0240(7)
Cl73 0.0363(5) 0.0446(6) 0.0851(9) 0.0042(4) 0.0025(5) -0.0193(6)

loop_
_atom_type_symbol
_atom_type_description
_atom_type_scat_dispersion_real
_atom_type_scat_dispersion_imag
_atom_type_scat_source
C C 0.0033 0.0016 'International Tables Vol C Tables 4.2.6.8 and 6.1.1.4'
H H 0.0000 0.0000 'International Tables Vol C Tables 4.2.6.8 and 6.1.1.4'
N N 0.0061 0.0033 'International Tables Vol C Tables 4.2.6.8 and 6.1.1.4'
O O 0.0106 0.0060 'International Tables Vol C Tables 4.2.6.8 and 6.1.1.4'
F F 0.0171 0.0103 'International Tables Vol C Tables 4.2.6.8 and 6.1.1.4'
P P 0.1023 0.0942 'International Tables Vol C Tables 4.2.6.8 and 6.1.1.4'
Cl Cl 0.1484 0.1585 'International Tables Vol C Tables 4.2.6.8 and 6.1.1.4'
Mn Mn 0.3368 0.7283 'International Tables Vol C Tables 4.2.6.8 and 6.1.1.4'
Au Au -2.0133 8.8022 'International Tables Vol C Tables 4.2.6.8 and 6.1.1.4'

loop_
_geom_angle_atom_site_label_1
_geom_angle_atom_site_label_2
_geom_angle_atom_site_label_3
_geom_angle_site_symmetry_1
_geom_angle_site_symmetry_3
_geom_angle
_geom_angle_publ_flag
C2 Au1 Cl1 . . 177.97(9) ?
C2 Au1 Au1 . 3_665 87.16(9) ?
Cl1 Au1 Au1 . 3_665 94.73(2) ?
C2 N1 C5 . . 110.9(3) ?
C2 N1 C11 . . 123.7(2) ?
C5 N1 C11 . . 125.4(3) ?
N3 C2 N1 . . 104.8(3) ?
N3 C2 Au1 . . 129.7(2) ?
N1 C2 Au1 . . 125.5(2) ?
C2 N3 C4 . . 111.0(3) ?
C2 N3 C3 . . 124.0(3) ?
C4 N3 C3 . . 124.8(3) ?
C5 C4 N3 . . 107.0(3) ?
C5 C4 H4 . . 126.5 ?
N3 C4 H4 . . 126.5 ?
C4 C5 N1 . . 106.2(3) ?
C4 C5 H5 . . 126.9 ?
N1 C5 H5 . . 126.9 ?
N3 C3 H3A . . 109.5 ?
N3 C3 H3B . . 109.5 ?
H3A C3 H3B . . 109.5 ?
N3 C3 H3C . . 109.5 ?
H3A C3 H3C . . 109.5 ?
H3B C3 H3C . . 109.5 ?
C12 C11 C16 . . 121.3(3) ?
C12 C11 N1 . . 119.2(3) ?
C16 C11 N1 . . 119.5(3) ?
C13 C12 C11 . . 119.9(3) ?
C13 C12 H12 . . 120.1 ?
C11 C12 H12 . . 120.1 ?
C12 C13 C14 . . 118.3(3) ?
C12 C13 H13 . . 120.8 ?
C14 C13 H13 . . 120.8 ?
C15 C14 N2 . . 119.6(3) ?
C15 C14 C13 . . 122.1(3) ?
N2 C14 C13 . . 118.2(3) ?
C14 C15 C16 . . 119.1(3) ?
C14 C15 H15 . . 120.4 ?
C16 C15 H15 . . 120.4 ?
C15 C16 C11 . . 119.1(3) ?
C15 C16 H16 . . 120.5 ?
C11 C16 H16 . . 120.5 ?
C1 N2 C14 . . 176.5(3) ?
N2 C1 Mn1 . . 173.8(3) ?
C61 Mn1 C51 . . 89.09(16) ?
C61 Mn1 C41 . . 88.14(16) ?
C51 Mn1 C41 . . 93.38(14) ?
C61 Mn1 C1 . . 89.10(13) ?
C51 Mn1 C1 . . 87.97(13) ?
C41 Mn1 C1 . . 176.91(14) ?
C61 Mn1 N21 . . 97.43(13) ?
C51 Mn1 N21 . . 169.13(13) ?
C41 Mn1 N21 . . 95.51(12) ?
C1 Mn1 N21 . . 83.46(11) ?
C61 Mn1 N31 . . 174.02(13) ?
C51 Mn1 N31 . . 95.69(15) ?
C41 Mn1 N31 . . 87.98(14) ?
C1 Mn1 N31 . . 94.65(12) ?
N21 Mn1 N31 . . 78.42(12) ?
C26 N21 C22 . . 118.0(3) ?
C26 N21 Mn1 . . 125.1(2) ?
C22 N21 Mn1 . . 116.4(2) ?
N21 C22 C23 . . 121.0(3) ?
N21 C22 C32 . . 114.3(3) ?
C23 C22 C32 . . 124.7(3) ?
C24 C23 C22 . . 120.1(3) ?
C24 C23 H23 . . 119.9 ?
C22 C23 H23 . . 119.9 ?
C25 C24 C23 . . 118.8(3) ?
C25 C24 H24 . . 120.6 ?
C23 C24 H24 . . 120.6 ?
C24 C25 C26 . . 119.5(4) ?
C24 C25 H25 . . 120.2 ?
C26 C25 H25 . . 120.2 ?
N21 C26 C25 . . 122.5(3) ?
N21 C26 H26 . . 118.7 ?
C25 C26 H26 . . 118.7 ?
C36 N31 C32 . . 118.5(3) ?
C36 N31 Mn1 . . 125.8(3) ?
C32 N31 Mn1 . . 115.5(2) ?
N31 C32 C33 . . 121.3(4) ?
N31 C32 C22 . . 115.1(3) ?
C33 C32 C22 . . 123.6(4) ?
C34 C33 C32 . . 119.4(5) ?
C34 C33 H33 . . 120.3 ?
C32 C33 H33 . . 120.3 ?
C33 C34 C35 . . 120.0(4) ?
C33 C34 H34 . . 120.0 ?
C35 C34 H34 . . 120.0 ?
C34 C35 C36 . . 118.0(5) ?
C34 C35 H35 . . 121.0 ?
C36 C35 H35 . . 121.0 ?
N31 C36 C35 . . 122.9(5) ?
N31 C36 H36 . . 118.6 ?
C35 C36 H36 . . 118.6 ?
O42 C41 Mn1 . . 177.9(3) ?
O52 C51 Mn1 . . 174.6(3) ?
O62 C61 Mn1 . . 176.5(3) ?
F1 P1 F2 . . 90.86(16) ?
F1 P1 F5 . . 90.73(13) ?
F2 P1 F5 . . 90.38(14) ?
F1 P1 F4 . . 90.60(15) ?
F2 P1 F4 . . 178.53(16) ?
F5 P1 F4 . . 89.85(13) ?
F1 P1 F6 . . 90.58(13) ?
F2 P1 F6 . . 89.88(14) ?
F5 P1 F6 . . 178.66(14) ?
F4 P1 F6 . . 89.86(13) ?
F1 P1 F3 . . 179.04(15) ?
F2 P1 F3 . . 89.63(14) ?
F5 P1 F3 . . 90.09(12) ?
F4 P1 F3 . . 88.91(14) ?
F6 P1 F3 . . 88.60(12) ?
Cl73 C71 Cl72 . . 111.9(2) ?
Cl73 C71 H71A . . 109.2 ?
Cl72 C71 H71A . . 109.2 ?
Cl73 C71 H71B . . 109.2 ?
Cl72 C71 H71B . . 109.2 ?
H71A C71 H71B . . 107.9 ?

loop_
_geom_bond_atom_site_label_1
_geom_bond_atom_site_label_2
_geom_bond_site_symmetry_2
_geom_bond_distance
_geom_bond_publ_flag
Au1 C2 . 1.993(3) ?
Au1 Cl1 . 2.3002(8) ?
Au1 Au1 3_665 3.2731(2) ?
N1 C2 . 1.362(4) ?
N1 C5 . 1.385(4) ?
N1 C11 . 1.427(4) ?
C2 N3 . 1.339(4) ?
N3 C4 . 1.387(4) ?
N3 C3 . 1.458(4) ?
C4 C5 . 1.346(5) ?
C4 H4 . 0.95 ?
C5 H5 . 0.95 ?
C3 H3A . 0.98 ?
C3 H3B . 0.98 ?
C3 H3C . 0.98 ?
C11 C12 . 1.389(4) ?
C11 C16 . 1.389(4) ?
C12 C13 . 1.379(4) ?
C12 H12 . 0.95 ?
C13 C14 . 1.395(4) ?
C13 H13 . 0.95 ?
C14 C15 . 1.380(4) ?
C14 N2 . 1.395(4) ?
C15 C16 . 1.385(4) ?
C15 H15 . 0.95 ?
C16 H16 . 0.95 ?
N2 C1 . 1.148(4) ?
C1 Mn1 . 1.935(3) ?
Mn1 C61 . 1.812(3) ?
Mn1 C51 . 1.815(3) ?
Mn1 C41 . 1.873(3) ?
Mn1 N21 . 2.046(3) ?
Mn1 N31 . 2.054(3) ?
N21 C26 . 1.343(4) ?
N21 C22 . 1.357(4) ?
C22 C23 . 1.404(5) ?
C22 C32 . 1.453(5) ?
C23 C24 . 1.372(7) ?
C23 H23 . 0.95 ?
C24 C25 . 1.361(6) ?
C24 H24 . 0.95 ?
C25 C26 . 1.397(5) ?
C25 H25 . 0.95 ?
C26 H26 . 0.95 ?
N31 C36 . 1.332(5) ?
N31 C32 . 1.363(5) ?
C32 C33 . 1.394(5) ?
C33 C34 . 1.365(7) ?
C33 H33 . 0.95 ?
C34 C35 . 1.382(9) ?
C34 H34 . 0.95 ?
C35 C36 . 1.397(7) ?
C35 H35 . 0.95 ?
C36 H36 . 0.95 ?
C41 O42 . 1.116(4) ?
C51 O52 . 1.140(4) ?
C61 O62 . 1.134(4) ?
P1 F1 . 1.594(3) ?
P1 F2 . 1.598(3) ?
P1 F5 . 1.599(2) ?
P1 F4 . 1.604(2) ?
P1 F6 . 1.606(2) ?
P1 F3 . 1.610(2) ?
C71 Cl73 . 1.762(5) ?
C71 Cl72 . 1.762(5) ?
C71 H71A . 0.99 ?
C71 H71B . 0.99 ?

loop_
_geom_torsion_atom_site_label_1
_geom_torsion_atom_site_label_2
_geom_torsion_atom_site_label_3
_geom_torsion_atom_site_label_4
_geom_torsion_site_symmetry_1
_geom_torsion_site_symmetry_2
_geom_torsion_site_symmetry_3
_geom_torsion_site_symmetry_4
_geom_torsion
_geom_torsion_publ_flag
C5 N1 C2 N3 . . . . -0.6(3) ?
C11 N1 C2 N3 . . . . -178.4(3) ?
C5 N1 C2 Au1 . . . . -179.9(2) ?
C11 N1 C2 Au1 . . . . 2.3(4) ?
N1 C2 N3 C4 . . . . 1.2(4) ?
Au1 C2 N3 C4 . . . . -179.5(2) ?
N1 C2 N3 C3 . . . . 178.1(3) ?
Au1 C2 N3 C3 . . . . -2.6(5) ?
C2 N3 C4 C5 . . . . -1.5(4) ?
C3 N3 C4 C5 . . . . -178.3(3) ?
N3 C4 C5 N1 . . . . 1.0(4) ?
C2 N1 C5 C4 . . . . -0.3(4) ?
C11 N1 C5 C4 . . . . 177.5(3) ?
C2 N1 C11 C12 . . . . 53.3(4) ?
C5 N1 C11 C12 . . . . -124.2(3) ?
C2 N1 C11 C16 . . . . -127.4(3) ?
C5 N1 C11 C16 . . . . 55.2(4) ?
C16 C11 C12 C13 . . . . 3.0(5) ?
N1 C11 C12 C13 . . . . -177.6(3) ?
C11 C12 C13 C14 . . . . 0.4(5) ?
C12 C13 C14 C15 . . . . -2.9(5) ?
C12 C13 C14 N2 . . . . 177.6(3) ?
N2 C14 C15 C16 . . . . -178.5(3) ?
C13 C14 C15 C16 . . . . 2.0(5) ?
C14 C15 C16 C11 . . . . 1.4(5) ?
C12 C11 C16 C15 . . . . -3.9(5) ?
N1 C11 C16 C15 . . . . 176.7(3) ?
C26 N21 C22 C23 . . . . -0.3(5) ?
Mn1 N21 C22 C23 . . . . 172.7(2) ?
C26 N21 C22 C32 . . . . -178.1(3) ?
Mn1 N21 C22 C32 . . . . -5.1(3) ?
N21 C22 C23 C24 . . . . -0.4(5) ?
C32 C22 C23 C24 . . . . 177.1(3) ?
C22 C23 C24 C25 . . . . 0.5(6) ?
C23 C24 C25 C26 . . . . 0.0(6) ?
C22 N21 C26 C25 . . . . 0.8(5) ?
Mn1 N21 C26 C25 . . . . -171.5(3) ?
C24 C25 C26 N21 . . . . -0.7(6) ?
C36 N31 C32 C33 . . . . 1.6(5) ?
Mn1 N31 C32 C33 . . . . 177.0(3) ?
C36 N31 C32 C22 . . . . -179.0(3) ?
Mn1 N31 C32 C22 . . . . -3.5(4) ?
N21 C22 C32 N31 . . . . 5.6(4) ?
C23 C22 C32 N31 . . . . -172.0(3) ?
N21 C22 C32 C33 . . . . -175.0(3) ?
C23 C22 C32 C33 . . . . 7.4(6) ?
N31 C32 C33 C34 . . . . -1.4(6) ?
C22 C32 C33 C34 . . . . 179.2(4) ?
C32 C33 C34 C35 . . . . -0.5(8) ?
C33 C34 C35 C36 . . . . 2.0(8) ?
C32 N31 C36 C35 . . . . 0.0(6) ?
Mn1 N31 C36 C35 . . . . -174.9(3) ?
C34 C35 C36 N31 . . . . -1.8(7) ?
